data_4117082
loop_
_publ_author_name
'Romana Anulewicz'
'Iwona Wawer'
'Tadeusz Marek Krygowski'
'Ferdinand M\"annle'
'Hans-Heinrich Limbach'

_publ_section_title
;
 Combined X-ray Diffraction and15N CPMAS NMR Study of Molecular Structure
 and Proton Order/Disorder Phenomena in Cyclic N,N'-Bisarylformamidine
 Dimers
;
_journal_name_full 'Journal of the American Chemical Society'
_journal_page_first 12223
_journal_page_last 12230
_journal_paper_doi 10.1021/ja970699h
_journal_volume 119
_journal_year 1997
_chemical_formula_sum 'C13 H10 N4 O4'
_chemical_formula_weight 286.25
_chemical_name_systematic
;
 ?
;
_space_group_IT_number 2
_symmetry_cell_setting triclinic
_symmetry_space_group_name_Hall '-P 1'
_symmetry_space_group_name_H-M 'P -1'
_atom_sites_solution_hydrogens geom
_atom_sites_solution_primary direct
_atom_sites_solution_secondary difmap
_audit_creation_method SHELXL
_cell_angle_alpha 76.28(3)
_cell_angle_beta 79.46(3)
_cell_angle_gamma 78.13(3)
_cell_formula_units_Z 2
_cell_length_a 7.674(2)
_cell_length_b 8.575(2)
_cell_length_c 10.489(2)
_cell_measurement_reflns_used 25
_cell_measurement_temperature 293(2)
_cell_measurement_theta_max 25
_cell_measurement_theta_min 13
_cell_volume 649.6(3)
_computing_cell_refinement 'KM-4 KUMA software (KUMA DIffraction, 1991)'
_computing_data_collection 'KM-4 KUMA software (KUMA Diffraction, 1991)'
_computing_data_reduction 'KM-4 KUMA software (KUMA DIffraction, 1991)'
_computing_molecular_graphics 'SHELXTL/PC (Sheldrick, 1990)'
_computing_publication_material 'SHELXL-93 (Sheldrick, 1993)'
_computing_structure_refinement 'SHELXL-93 (Sheldrick, 1993)'
_computing_structure_solution 'SHELXS-86 (Sheldrick, 1990)'
_diffrn_ambient_temperature 293(2)
_diffrn_measurement_device 'KM-4 diffractometer'
_diffrn_measurement_method omega/theta
_diffrn_radiation_monochromator graphite
_diffrn_radiation_source 'fine-focus sealed tube'
_diffrn_radiation_type CuK\a
_diffrn_radiation_wavelength 1.54178
_diffrn_reflns_av_R_equivalents 0.1031
_diffrn_reflns_av_sigmaI/netI 0.0428
_diffrn_reflns_limit_h_max 8
_diffrn_reflns_limit_h_min -9
_diffrn_reflns_limit_k_max 9
_diffrn_reflns_limit_k_min -10
_diffrn_reflns_limit_l_max 0
_diffrn_reflns_limit_l_min -12
_diffrn_reflns_number 1618
_diffrn_reflns_theta_max 65.00
_diffrn_reflns_theta_min 4.38
_diffrn_standards_interval_count 100
_diffrn_standards_number 3
_exptl_absorpt_coefficient_mu 0.949
_exptl_crystal_colour colourless
_exptl_crystal_density_diffrn 1.463
_exptl_crystal_F_000 296
_exptl_crystal_size_max 0.3
_exptl_crystal_size_mid 0.25
_exptl_crystal_size_min 0.25
_refine_diff_density_max 0.163
_refine_diff_density_min -0.248
_refine_diff_density_rms 0.055
_refine_ls_extinction_method none
_refine_ls_goodness_of_fit_all 0.988
_refine_ls_goodness_of_fit_obs 1.165
_refine_ls_matrix_type full
_refine_ls_number_parameters 200
_refine_ls_number_reflns 1587
_refine_ls_number_restraints 0
_refine_ls_restrained_S_all 1.069
_refine_ls_restrained_S_obs 1.165
_refine_ls_R_factor_all 0.1071
_refine_ls_R_factor_obs 0.0533
_refine_ls_shift/esd_max 0.000
_refine_ls_shift/esd_mean 0.000
_refine_ls_structure_factor_coef Fsqd
_refine_ls_weighting_details 'w=1/[\s^2^(Fo^2^)+(0.1101P)^2^+0.0551P] where P=(Fo^2^+2Fc^2^)/3'
_refine_ls_weighting_scheme calc
_refine_ls_wR_factor_all 0.1776
_refine_ls_wR_factor_obs 0.1449
_reflns_number_observed 1297
_reflns_number_total 1594
_reflns_observed_criterion >2sigma(I)
_cod_data_source_file ja970699h_5.cif
_cod_data_source_block N,N'-bis(p-nitophenyl)-formamidine
_cod_depositor_comments
;
The following automatic conversions were performed:

'_symmetry_cell_setting' tag value 'triclini' was replaced with
'triclinic' value as specified in the replacement file
'/home/robertas/cod-tools/perl-scripts/inputs/replacement_values.lst'.

Automatic conversion script
Id: cif_fix_values 3143 2015-03-26 13:38:13Z robertas 

The following automatic conversions were performed:

'_refine_ls_weighting_scheme' value 'calc
w=1/[\s^2^(Fo^2^)+(0.1101P)^2^+0.0551P] where P=(Fo^2^+2Fc^2^)/3' was
changed to 'calc'. New tag '_refine_ls_weighting_details' was
created. The value of the new tag was set to
'w=1/[\s^2^(Fo^2^)+(0.1101P)^2^+0.0551P] where P=(Fo^2^+2Fc^2^)/3'.

Automatic conversion script
Id: cif_fix_values 3143 2015-03-26 13:38:13Z robertas 
;
_cod_database_code 4117082

loop_
_symmetry_equiv_pos_as_xyz
'x, y, z'
'-x, -y, -z'

loop_
_atom_site_aniso_label
_atom_site_aniso_U_11
_atom_site_aniso_U_22
_atom_site_aniso_U_33
_atom_site_aniso_U_23
_atom_site_aniso_U_13
_atom_site_aniso_U_12
N1 0.062(2) 0.055(2) 0.057(2) -0.0014(14) -0.0241(15) -0.0186(14)
C1 0.058(2) 0.051(2) 0.052(2) -0.003(2) -0.014(2) -0.017(2)
N2 0.060(2) 0.049(2) 0.057(2) 0.0034(14) -0.0226(15) -0.0173(14)
C8 0.044(2) 0.049(2) 0.047(2) 0.002(2) -0.0154(15) -0.0140(15)
C9 0.053(2) 0.060(3) 0.059(2) -0.006(2) -0.018(2) -0.008(2)
C10 0.054(2) 0.095(3) 0.043(2) 0.000(2) -0.013(2) -0.022(2)
C11 0.043(2) 0.082(3) 0.045(2) 0.019(2) -0.008(2) -0.013(2)
C12 0.056(2) 0.052(2) 0.073(3) 0.008(2) -0.006(2) -0.009(2)
C13 0.059(2) 0.054(2) 0.054(2) 0.000(2) -0.016(2) -0.016(2)
N3 0.052(2) 0.124(4) 0.077(3) 0.041(3) -0.015(2) -0.017(2)
O1 0.074(2) 0.196(4) 0.061(2) 0.035(2) -0.027(2) -0.026(2)
O2 0.139(3) 0.103(3) 0.147(4) 0.053(3) -0.061(3) 0.004(3)
C2 0.047(2) 0.042(2) 0.059(2) -0.013(2) -0.019(2) -0.0045(15)
C3 0.062(2) 0.049(2) 0.070(2) -0.007(2) -0.023(2) -0.011(2)
C4 0.057(2) 0.056(2) 0.072(2) -0.016(2) -0.016(2) -0.015(2)
C5 0.051(2) 0.051(2) 0.090(3) -0.028(2) -0.027(2) -0.001(2)
C6 0.091(3) 0.056(2) 0.066(2) -0.012(2) -0.040(2) 0.009(2)
C7 0.077(2) 0.048(2) 0.061(2) -0.003(2) -0.023(2) -0.020(2)
N4 0.072(2) 0.074(3) 0.135(3) -0.055(2) -0.049(2) 0.010(2)
O3 0.144(3) 0.099(3) 0.179(4) -0.055(3) -0.123(3) 0.029(2)
O4 0.078(2) 0.123(3) 0.180(4) -0.072(3) -0.041(2) -0.028(2)

loop_
_atom_site_label
_atom_site_type_symbol
_atom_site_fract_x
_atom_site_fract_y
_atom_site_fract_z
_atom_site_U_iso_or_equiv
_atom_site_thermal_displace_type
_atom_site_occupancy
_atom_site_calc_flag
_atom_site_refinement_flags
N1 N 0.4994(4) 0.8299(3) 0.1436(3) 0.0568(8) Uani 1 d .
C1 C 0.3770(4) 0.7891(4) 0.0961(3) 0.0527(9) Uani 1 d .
H2 H 0.3371(4) 0.6913(4) 0.1361(3) 0.060(10) Uiso 1 calc R
N2 N 0.3037(4) 0.8838(3) -0.0109(3) 0.0547(8) Uani 1 d .
H22 H 0.3488(4) 0.9691(3) -0.0516(3) 0.085(14) Uiso 1 calc R
C8 C 0.5726(4) 0.7127(4) 0.2488(3) 0.0465(8) Uani 1 d .
C9 C 0.5996(5) 0.7639(5) 0.3578(3) 0.0573(10) Uani 1 d .
H9 H 0.5609(5) 0.8723(5) 0.3639(3) 0.060(10) Uiso 1 calc R
C10 C 0.6825(5) 0.6577(5) 0.4572(3) 0.0645(11) Uani 1 d .
H10 H 0.7009(5) 0.6928(5) 0.5302(3) 0.094(14) Uiso 1 calc R
C11 C 0.7379(4) 0.4979(5) 0.4463(3) 0.0616(11) Uani 1 d .
C12 C 0.7093(5) 0.4420(5) 0.3412(4) 0.0644(11) Uani 1 d .
H12 H 0.7455(5) 0.3328(5) 0.3369(4) 0.066(11) Uiso 1 calc R
C13 C 0.6263(4) 0.5499(4) 0.2423(4) 0.0560(10) Uani 1 d .
H13 H 0.6060(4) 0.5136(4) 0.1704(4) 0.064(11) Uiso 1 calc R
N3 N 0.8318(5) 0.3837(6) 0.5504(4) 0.0942(14) Uani 1 d .
O1 O 0.8538(4) 0.4342(5) 0.6442(3) 0.1185(15) Uani 1 d .
O2 O 0.8836(6) 0.2443(5) 0.5372(4) 0.142(2) Uani 1 d .
C2 C 0.1593(4) 0.8512(4) -0.0588(3) 0.0481(8) Uani 1 d .
C3 C 0.0599(5) 0.7334(4) 0.0108(4) 0.0592(10) Uani 1 d .
H3 H 0.0895(5) 0.6719(4) 0.0921(4) 0.082(12) Uiso 1 calc R
C4 C -0.0811(5) 0.7061(4) -0.0380(4) 0.0596(10) Uani 1 d .
H4 H -0.1459(5) 0.6251(4) 0.0096(4) 0.082(12) Uiso 1 calc R
C5 C -0.1280(4) 0.7959(4) -0.1558(4) 0.0603(10) Uani 1 d .
C6 C -0.0338(6) 0.9180(5) -0.2279(4) 0.0705(11) Uani 1 d .
H6 H -0.0667(6) 0.9812(5) -0.3077(4) 0.084(12) Uiso 1 calc R
C7 C 0.1116(5) 0.9431(4) -0.1772(3) 0.0603(10) Uani 1 d .
H7 H 0.1774(5) 1.0234(4) -0.2244(3) 0.090(13) Uiso 1 calc R
N4 N -0.2840(5) 0.7685(5) -0.2040(5) 0.0866(12) Uani 1 d .
O3 O -0.3301(5) 0.8579(4) -0.3059(4) 0.130(2) Uani 1 d .
O4 O -0.3576(4) 0.6546(5) -0.1398(4) 0.1154(13) Uani 1 d .

loop_
_atom_type_symbol
_atom_type_description
_atom_type_scat_dispersion_real
_atom_type_scat_dispersion_imag
_atom_type_scat_source
C C 0.0181 0.0091 'International Tables Vol C Tables 4.2.6.8 and 6.1.1.4'
H H 0.0000 0.0000 'International Tables Vol C Tables 4.2.6.8 and 6.1.1.4'
N N 0.0311 0.0180 'International Tables Vol C Tables 4.2.6.8 and 6.1.1.4'
O O 0.0492 0.0322 'International Tables Vol C Tables 4.2.6.8 and 6.1.1.4'

loop_
_geom_angle_atom_site_label_1
_geom_angle_atom_site_label_2
_geom_angle_atom_site_label_3
_geom_angle
C1 N1 C8 115.6(3)
N1 C1 N2 122.2(3)
N1 C1 H2 118.9(2)
N2 C1 H2 118.9(2)
C1 N2 C2 124.1(3)
C1 N2 H22 118.0(2)
C2 N2 H22 118.0(2)
C9 C8 C13 119.1(3)
C9 C8 N1 118.9(3)
C13 C8 N1 122.0(3)
C10 C9 C8 121.1(4)
C10 C9 H9 119.4(3)
C8 C9 H9 119.4(2)
C9 C10 C11 118.4(4)
C9 C10 H10 120.8(3)
C11 C10 H10 120.8(2)
C12 C11 C10 122.0(3)
C12 C11 N3 119.0(4)
C10 C11 N3 118.9(4)
C11 C12 C13 118.9(4)
C11 C12 H12 120.6(2)
C13 C12 H12 120.6(3)
C12 C13 C8 120.5(4)
C12 C13 H13 119.8(3)
C8 C13 H13 119.8(2)
O2 N3 O1 123.8(4)
O2 N3 C11 117.9(5)
O1 N3 C11 118.4(5)
C7 C2 C3 118.9(3)
C7 C2 N2 118.8(3)
C3 C2 N2 122.3(3)
C4 C3 C2 120.7(3)
C4 C3 H3 119.6(2)
C2 C3 H3 119.6(2)
C5 C4 C3 120.6(4)
C5 C4 H4 119.7(2)
C3 C4 H4 119.7(2)
C4 C5 C6 120.5(3)
C4 C5 N4 119.6(4)
C6 C5 N4 119.8(4)
C5 C6 C7 118.1(3)
C5 C6 H6 120.9(2)
C7 C6 H6 120.9(2)
C2 C7 C6 121.1(3)
C2 C7 H7 119.5(2)
C6 C7 H7 119.5(2)
O3 N4 O4 124.5(4)
O3 N4 C5 118.3(5)
O4 N4 C5 117.2(4)

loop_
_geom_bond_atom_site_label_1
_geom_bond_atom_site_label_2
_geom_bond_distance
N1 C1 1.282(4)
N1 C8 1.418(4)
C1 N2 1.358(4)
C1 H2 0.93
N2 C2 1.399(4)
N2 H22 0.86
C8 C9 1.380(5)
C8 C13 1.386(5)
C9 C10 1.369(5)
C9 H9 0.93
C10 C11 1.374(5)
C10 H10 0.93
C11 C12 1.370(5)
C11 N3 1.470(5)
C12 C13 1.371(5)
C12 H12 0.93
C13 H13 0.93
N3 O2 1.212(6)
N3 O1 1.215(6)
C2 C7 1.371(4)
C2 C3 1.377(5)
C3 C4 1.361(5)
C3 H3 0.93
C4 C5 1.359(5)
C4 H4 0.93
C5 C6 1.388(6)
C5 N4 1.462(5)
C6 C7 1.394(5)
C6 H6 0.93
C7 H7 0.93
N4 O3 1.222(5)
N4 O4 1.226(5)

loop_
_geom_torsion_atom_site_label_1
_geom_torsion_atom_site_label_2
_geom_torsion_atom_site_label_3
_geom_torsion_atom_site_label_4
_geom_torsion
C8 N1 C1 N2 -175.3(3)
N1 C1 N2 C2 -174.1(3)
C1 N1 C8 C9 -136.4(3)
C1 N1 C8 C13 47.1(5)
C13 C8 C9 C10 1.7(5)
N1 C8 C9 C10 -174.9(3)
C8 C9 C10 C11 -0.3(5)
C9 C10 C11 C12 -1.3(5)
C9 C10 C11 N3 178.2(3)
C10 C11 C12 C13 1.4(5)
N3 C11 C12 C13 -178.1(3)
C11 C12 C13 C8 0.1(5)
C9 C8 C13 C12 -1.6(5)
N1 C8 C13 C12 174.9(3)
C12 C11 N3 O2 1.5(5)
C10 C11 N3 O2 -178.1(4)
C12 C11 N3 O1 -178.9(3)
C10 C11 N3 O1 1.5(5)
C1 N2 C2 C7 -171.6(3)
C1 N2 C2 C3 10.4(5)
C7 C2 C3 C4 1.3(5)
N2 C2 C3 C4 179.3(3)
C2 C3 C4 C5 -0.8(6)
C3 C4 C5 C6 -0.5(6)
C3 C4 C5 N4 -177.8(3)
C4 C5 C6 C7 1.2(5)
N4 C5 C6 C7 178.5(3)
C3 C2 C7 C6 -0.5(5)
N2 C2 C7 C6 -178.5(3)
C5 C6 C7 C2 -0.7(5)
C4 C5 N4 O3 175.4(4)
C6 C5 N4 O3 -1.9(6)
C4 C5 N4 O4 -5.9(6)
C6 C5 N4 O4 176.8(4)

loop_
_cod_related_entry_id
_cod_related_entry_database
_cod_related_entry_code
1 ChemSpider 213858
